data_1543874
loop_
_publ_author_name
'G\"orbitz, Carl Henrik'
'Karen, Pavel'
'Du\<sek, Michal'
'Pet\<r\'i\<cek, V\'aclav'

_publ_section_title
;
 An exceptional series of phase transitions in hydrophobic amino acids
 with linear side chains
;
_journal_issue 5
_journal_name_full IUCrJ
_journal_page_first
;
;
_journal_paper_doi 10.1107/S2052252516010472
_journal_volume 3
_journal_year 2016
_chemical_absolute_configuration rm
_chemical_formula_moiety 'C5 H11 N O2 S'
_chemical_formula_sum 'C5 H11 N O2 S'
_chemical_formula_weight 149.21
_chemical_name_common L-methionine
_chemical_name_systematic
;
 S-2-amino-4-(methylthio)butanoic acid
;
_space_group_crystal_system monoclinic
_space_group_IT_number 4
_space_group_name_Hall 'P 2yb'
_space_group_name_H-M_alt 'P 1 21 1'
_symmetry_space_group_name_Hall 'P 2yb'
_symmetry_space_group_name_H-M 'P 1 21 1'
_atom_sites_solution_hydrogens geom
_atom_sites_solution_primary direct
_atom_sites_solution_secondary difmap
_audit_creation_method SHELXL-2013
_cell_angle_alpha 90
_cell_angle_beta 99.869(13)
_cell_angle_gamma 90
_cell_formula_units_Z 4
_cell_length_a 9.588(4)
_cell_length_b 5.203(2)
_cell_length_c 16.101(7)
_cell_measurement_reflns_used 3602
_cell_measurement_temperature 405(2)
_cell_measurement_theta_max 24.98
_cell_measurement_theta_min 2.57
_cell_volume 791.3(6)
_computing_cell_refinement 'APEX2 (Bruker, 2014)'
_computing_data_collection 'APEX2 (Bruker, 2014)'
_computing_data_reduction 'APEX2 (Bruker, 2014)'
_computing_molecular_graphics 'MERCURY (Macrae et al., 2008)'
_computing_publication_material 'SHELXL (Sheldrick, 2015b)'
_computing_structure_refinement 'SHELXL (Sheldrick, 2015b)'
_computing_structure_solution 'SHELXT (Sheldrick, 2015a)'
_diffrn_ambient_temperature 405(2)
_diffrn_detector_area_resol_mean 8.3
_diffrn_measured_fraction_theta_full 0.950
_diffrn_measured_fraction_theta_max 0.973
_diffrn_measurement_device_type 'Bruker D8 Vantage single crystal CCD'
_diffrn_measurement_method 'Sets of exposures each taken over 0.5\% \w rotation'
_diffrn_radiation_monochromator graphite
_diffrn_radiation_type MoK\a
_diffrn_radiation_wavelength 0.71073
_diffrn_reflns_av_R_equivalents 0.0569
_diffrn_reflns_av_unetI/netI 0.0635
_diffrn_reflns_Laue_measured_fraction_full 0.950
_diffrn_reflns_Laue_measured_fraction_max 0.973
_diffrn_reflns_limit_h_max 11
_diffrn_reflns_limit_h_min -11
_diffrn_reflns_limit_k_max 6
_diffrn_reflns_limit_k_min -6
_diffrn_reflns_limit_l_max 19
_diffrn_reflns_limit_l_min -19
_diffrn_reflns_number 9797
_diffrn_reflns_point_group_measured_fraction_full 0.923
_diffrn_reflns_point_group_measured_fraction_max 0.947
_diffrn_reflns_theta_full 25.242
_diffrn_reflns_theta_max 25.043
_diffrn_reflns_theta_min 2.313
_exptl_absorpt_coefficient_mu 0.344
_exptl_absorpt_correction_T_max 1.000
_exptl_absorpt_correction_T_min 0.695
_exptl_absorpt_correction_type multi-scan
_exptl_absorpt_process_details 'SADABS (Bruker, 2014)'
_exptl_crystal_colour colourless
_exptl_crystal_density_diffrn 1.252
_exptl_crystal_density_method 'not measured'
_exptl_crystal_description plate
_exptl_crystal_F_000 320
_exptl_crystal_size_max 0.48
_exptl_crystal_size_mid 0.45
_exptl_crystal_size_min 0.11
_refine_diff_density_max 0.291
_refine_diff_density_min -0.245
_refine_diff_density_rms 0.060
_refine_ls_abs_structure_details
;
 Flack x determined using 529 quotients [(I+)-(I-)]/[(I+)+(I-)]
 (Parsons and Flack (2004), Acta Cryst. A60, s61).
;
_refine_ls_abs_structure_Flack 0.11(16)
_refine_ls_extinction_method none
_refine_ls_goodness_of_fit_ref 1.160
_refine_ls_hydrogen_treatment constr
_refine_ls_matrix_type full
_refine_ls_number_parameters 279
_refine_ls_number_reflns 2638
_refine_ls_number_restraints 409
_refine_ls_restrained_S_all 1.146
_refine_ls_R_factor_all 0.1753
_refine_ls_R_factor_gt 0.1166
_refine_ls_shift/su_max 0.001
_refine_ls_shift/su_mean 0.000
_refine_ls_structure_factor_coef Fsqd
_refine_ls_weighting_details
;
 w=1/[\s^2^(Fo^2^)+(0.1053P)^2^+0.7893P]
 where P=(Fo^2^+2Fc^2^)/3
;
_refine_ls_weighting_scheme calc
_refine_ls_wR_factor_gt 0.2624
_refine_ls_wR_factor_ref 0.2928
_reflns_Friedel_coverage 0.733
_reflns_Friedel_fraction_full 0.889
_reflns_Friedel_fraction_max 0.913
_reflns_number_gt 1642
_reflns_number_total 2638
_reflns_threshold_expression 'I > 2\s(I)'
_cod_data_source_file ed5010.cif
_cod_data_source_block Met405
_cod_original_cell_volume 791.3(5)
_cod_database_code 1543874
_shelx_space_group_comment
;
The symmetry employed for this shelxl refinement is uniquely defined
by the following loop, which should always be used as a source of
symmetry information in preference to the above space-group names.
They are only intended as comments.
;
_shelxl_version_number 2013-2

loop_
_space_group_symop_operation_xyz
'x, y, z'
'-x, y+1/2, -z'

loop_
_atom_site_label
_atom_site_type_symbol
_atom_site_fract_x
_atom_site_fract_y
_atom_site_fract_z
_atom_site_U_iso_or_equiv
_atom_site_adp_type
_atom_site_occupancy
_atom_site_site_symmetry_order
_atom_site_calc_flag
_atom_site_refinement_flags_posn
_atom_site_refinement_flags_adp
_atom_site_refinement_flags_occupancy
_atom_site_disorder_assembly
_atom_site_disorder_group
O1A O 0.1542(5) 0.249(3) 0.5780(4) 0.070(2) Uani 1 1 d . U . . .
O2A O 0.2429(6) -0.120(3) 0.6253(5) 0.089(3) Uani 1 1 d . U . . .
N1A N 0.4012(7) 0.465(3) 0.5735(5) 0.065(2) Uani 1 1 d . U . . .
H1A H 0.4195 0.4199 0.5231 0.097 Uiso 1 1 calc R U . A 1
H2A H 0.4710 0.5642 0.5995 0.097 Uiso 1 1 calc R U . A 1
H3A H 0.3201 0.5520 0.5671 0.097 Uiso 1 1 calc R U . A 1
C1A C 0.2536(8) 0.111(3) 0.6062(6) 0.058(2) Uani 1 1 d . U . . .
C21A C 0.390(4) 0.238(10) 0.6234(17) 0.057(3) Uani 0.28(2) 1 d D U P B 1
H21A H 0.4469 0.1172 0.5963 0.068 Uiso 0.28(2) 1 calc R U P B 1
C31A C 0.490(3) 0.288(7) 0.7042(15) 0.066(5) Uani 0.28(2) 1 d D U P B 1
H31A H 0.5819 0.3330 0.6916 0.079 Uiso 0.28(2) 1 calc R U P B 1
H32A H 0.4552 0.4323 0.7328 0.079 Uiso 0.28(2) 1 calc R U P B 1
C41A C 0.504(5) 0.062(7) 0.760(2) 0.146(8) Uani 0.28(2) 1 d D U P B 1
H41A H 0.5329 -0.0842 0.7302 0.175 Uiso 0.28(2) 1 calc R U P B 1
H42A H 0.4126 0.0234 0.7751 0.175 Uiso 0.28(2) 1 calc R U P B 1
S11A S 0.628(3) 0.104(6) 0.8546(16) 0.188(11) Uani 0.28(2) 1 d D U P B 1
C51A C 0.522(7) 0.24(2) 0.915(3) 0.300 Uiso 0.28(2) 1 d D U P B 1
H51A H 0.5752 0.2695 0.9705 0.450 Uiso 0.28(2) 1 calc R U P B 1
H52A H 0.4445 0.1268 0.9187 0.450 Uiso 0.28(2) 1 calc R U P B 1
H53A H 0.4871 0.4001 0.8905 0.450 Uiso 0.28(2) 1 calc R U P B 1
C22A C 0.412(2) 0.238(6) 0.6249(10) 0.057(3) Uani 0.50(2) 1 d D U P B 2
H22A H 0.4841 0.1196 0.6108 0.068 Uiso 0.50(2) 1 calc R U P B 2
C32A C 0.441(2) 0.311(4) 0.7163(10) 0.066(5) Uani 0.50(2) 1 d D U P B 2
H33A H 0.5159 0.4383 0.7255 0.079 Uiso 0.50(2) 1 calc R U P B 2
H34A H 0.3565 0.3882 0.7313 0.079 Uiso 0.50(2) 1 calc R U P B 2
C42A C 0.482(3) 0.088(5) 0.7712(12) 0.146(8) Uani 0.50(2) 1 d D U P B 2
H43A H 0.5599 0.0000 0.7516 0.175 Uiso 0.50(2) 1 calc R U P B 2
H44A H 0.4033 -0.0305 0.7658 0.175 Uiso 0.50(2) 1 calc R U P B 2
S12A S 0.535(3) 0.165(5) 0.8792(9) 0.246(10) Uani 0.50(2) 1 d D U P B 2
C52A C 0.577(5) -0.129(7) 0.918(2) 0.300 Uiso 0.50(2) 1 d D U P B 2
H54A H 0.6196 -0.1164 0.9759 0.450 Uiso 0.50(2) 1 calc R U P B 2
H55A H 0.6429 -0.2076 0.8865 0.450 Uiso 0.50(2) 1 calc R U P B 2
H56A H 0.4930 -0.2321 0.9124 0.450 Uiso 0.50(2) 1 calc R U P B 2
C23A C 0.386(6) 0.236(17) 0.635(3) 0.057(3) Uani 0.130(13) 1 d D U P B 3
H23A H 0.4546 0.1108 0.6205 0.068 Uiso 0.130(13) 1 calc R U P B 3
C33A C 0.418(4) 0.238(9) 0.729(3) 0.066(5) Uani 0.130(13) 1 d D U P B 3
H35A H 0.3442 0.3305 0.7508 0.079 Uiso 0.130(13) 1 calc R U P B 3
H36A H 0.4193 0.0629 0.7500 0.079 Uiso 0.130(13) 1 calc R U P B 3
C43A C 0.556(5) 0.360(16) 0.761(3) 0.14(4) Uiso 0.130(13) 1 d D . P B 3
H45A H 0.5533 0.5356 0.7413 0.174 Uiso 0.130(13) 1 calc R U P B 3
H46A H 0.6288 0.2699 0.7381 0.174 Uiso 0.130(13) 1 calc R U P B 3
S13A S 0.603(7) 0.362(13) 0.873(3) 0.246(10) Uani 0.130(13) 1 d D . P B 3
C53A C 0.485(12) 0.58(2) 0.896(5) 0.300 Uiso 0.130(13) 1 d D U P B 3
H57A H 0.4927 0.5892 0.9560 0.450 Uiso 0.130(13) 1 calc R U P B 3
H58A H 0.3912 0.5221 0.8717 0.450 Uiso 0.130(13) 1 calc R U P B 3
H59A H 0.5039 0.7412 0.8733 0.450 Uiso 0.130(13) 1 calc R U P B 3
C24A C 0.374(10) 0.203(17) 0.613(3) 0.057(3) Uani 0.093(13) 1 d D U P B 4
H24A H 0.4233 0.0808 0.5817 0.068 Uiso 0.093(13) 1 calc R U P B 4
C34A C 0.451(7) 0.180(11) 0.702(3) 0.066(5) Uani 0.093(13) 1 d D U P B 4
H37A H 0.4450 0.0048 0.7207 0.079 Uiso 0.093(13) 1 calc R U P B 4
H38A H 0.5505 0.2201 0.7029 0.079 Uiso 0.093(13) 1 calc R U P B 4
C44A C 0.393(5) 0.355(10) 0.759(3) 0.05(3) Uiso 0.093(13) 1 d D . P B 4
H47A H 0.2943 0.3135 0.7576 0.061 Uiso 0.093(13) 1 calc R U P B 4
H48A H 0.3983 0.5295 0.7390 0.061 Uiso 0.093(13) 1 calc R U P B 4
S14A S 0.482(8) 0.341(17) 0.865(2) 0.246(10) Uani 0.093(13) 1 d D . P B 4
C54A C 0.635(9) 0.48(3) 0.855(5) 0.300 Uiso 0.093(13) 1 d D U P B 4
H60A H 0.7040 0.4484 0.9040 0.450 Uiso 0.093(13) 1 calc R U P B 4
H61A H 0.6204 0.6636 0.8481 0.450 Uiso 0.093(13) 1 calc R U P B 4
H62A H 0.6670 0.4134 0.8059 0.450 Uiso 0.093(13) 1 calc R U P B 4
O1B O 0.6633(5) 0.696(3) 0.5801(4) 0.070(2) Uani 1 1 d . U . . .
O2B O 0.7439(7) 0.307(3) 0.6116(5) 0.096(3) Uani 1 1 d . U . . .
N1B N 0.9217(7) 0.892(3) 0.5891(5) 0.073(3) Uani 1 1 d . U . . .
H1B H 0.9574 1.0259 0.6203 0.110 Uiso 1 1 calc R U . C 1
H2B H 0.8323 0.9253 0.5662 0.110 Uiso 1 1 calc R U . C 1
H3B H 0.9723 0.8650 0.5485 0.110 Uiso 1 1 calc R U . C 1
C1B C 0.7611(9) 0.541(3) 0.6050(6) 0.066(3) Uani 1 1 d . U . . .
C21B C 0.926(7) 0.68(2) 0.638(3) 0.064(4) Uani 0.098(12) 1 d D U P D 1
H21B H 1.0081 0.5702 0.6376 0.077 Uiso 0.098(12) 1 calc R U P D 1
C31B C 0.911(7) 0.795(12) 0.724(4) 0.069(7) Uiso 0.098(12) 1 d D . P D 1
H31B H 0.9872 0.9172 0.7414 0.082 Uiso 0.098(12) 1 calc R U P D 1
H32B H 0.8222 0.8866 0.7189 0.082 Uiso 0.098(12) 1 calc R U P D 1
C41B C 0.917(6) 0.588(16) 0.789(4) 0.153(13) Uiso 0.098(12) 1 d D . P D 1
H41B H 0.8435 0.4631 0.7691 0.184 Uiso 0.098(12) 1 calc R U P D 1
H42B H 0.8941 0.6643 0.8401 0.184 Uiso 0.098(12) 1 calc R U P D 1
S11B S 1.081(6) 0.423(13) 0.815(3) 0.220(11) Uani 0.098(12) 1 d D . P D 1
C51B C 1.197(10) 0.65(2) 0.859(10) 0.300 Uiso 0.098(12) 1 d D U P D 1
H51B H 1.2847 0.5667 0.8824 0.450 Uiso 0.098(12) 1 calc R U P D 1
H52B H 1.1589 0.7332 0.9032 0.450 Uiso 0.098(12) 1 calc R U P D 1
H53B H 1.2119 0.7697 0.8171 0.450 Uiso 0.098(12) 1 calc R U P D 1
C22B C 0.898(7) 0.620(8) 0.663(3) 0.064(4) Uani 0.153(15) 1 d D U P D 2
H22B H 0.9729 0.4894 0.6662 0.077 Uiso 0.153(15) 1 calc R U P D 2
C32B C 0.888(5) 0.741(11) 0.748(3) 0.069(7) Uiso 0.153(15) 1 d D . P D 2
H33B H 0.8324 0.8977 0.7390 0.082 Uiso 0.153(15) 1 calc R U P D 2
H34B H 0.8391 0.6235 0.7801 0.082 Uiso 0.153(15) 1 calc R U P D 2
C42B C 1.031(6) 0.801(8) 0.797(3) 0.153(13) Uiso 0.153(15) 1 d D . P D 2
H43B H 1.0207 0.9279 0.8395 0.184 Uiso 0.153(15) 1 calc R U P D 2
H44B H 1.0876 0.8787 0.7590 0.184 Uiso 0.153(15) 1 calc R U P D 2
S12B S 1.127(5) 0.534(11) 0.848(3) 0.220(11) Uani 0.153(15) 1 d D . P D 2
C52B C 1.026(10) 0.42(2) 0.915(6) 0.300 Uiso 0.153(15) 1 d D U P D 2
H54B H 1.0634 0.2622 0.9384 0.450 Uiso 0.153(15) 1 calc R U P D 2
H55B H 0.9310 0.3995 0.8864 0.450 Uiso 0.153(15) 1 calc R U P D 2
H56B H 1.0267 0.5453 0.9602 0.450 Uiso 0.153(15) 1 calc R U P D 2
C23B C 0.902(11) 0.608(18) 0.625(2) 0.064(4) Uani 0.139(12) 1 d D U P D 3
H23B H 0.9567 0.4877 0.5959 0.077 Uiso 0.139(12) 1 calc R U P D 3
C33B C 0.962(8) 0.600(11) 0.719(3) 0.069(7) Uiso 0.139(12) 1 d D . P D 3
H35B H 0.9349 0.4398 0.7429 0.082 Uiso 0.139(12) 1 calc R U P D 3
H36B H 1.0650 0.6046 0.7272 0.082 Uiso 0.139(12) 1 calc R U P D 3
C43B C 0.910(9) 0.822(12) 0.764(3) 0.153(13) Uiso 0.139(12) 1 d D . P D 3
H45B H 0.8073 0.8144 0.7554 0.184 Uiso 0.139(12) 1 calc R U P D 3
H46B H 0.9359 0.9796 0.7388 0.184 Uiso 0.139(12) 1 calc R U P D 3
S13B S 0.973(6) 0.838(11) 0.875(2) 0.220(11) Uani 0.139(12) 1 d D . P D 3
C53B C 0.917(19) 0.57(2) 0.914(5) 0.300 Uiso 0.139(12) 1 d D U P D 3
H57B H 0.9386 0.5693 0.9744 0.450 Uiso 0.139(12) 1 calc R U P D 3
H58B H 0.9635 0.4211 0.8935 0.450 Uiso 0.139(12) 1 calc R U P D 3
H59B H 0.8165 0.5494 0.8964 0.450 Uiso 0.139(12) 1 calc R U P D 3
C24B C 0.900(7) 0.690(12) 0.6410(19) 0.064(4) Uani 0.239(13) 1 d D U P D 4
H24B H 0.9710 0.5680 0.6277 0.077 Uiso 0.239(13) 1 calc R U P D 4
C34B C 0.916(4) 0.650(8) 0.7363(19) 0.069(7) Uiso 0.239(13) 1 d D . P D 4
H37B H 0.8335 0.7195 0.7560 0.082 Uiso 0.239(13) 1 calc R U P D 4
H38B H 0.9208 0.4677 0.7487 0.082 Uiso 0.239(13) 1 calc R U P D 4
C44B C 1.047(5) 0.779(10) 0.7821(19) 0.153(13) Uiso 0.239(13) 1 d D . P D 4
H47B H 1.0474 0.9554 0.7622 0.184 Uiso 0.239(13) 1 calc R U P D 4
H48B H 1.1285 0.6936 0.7671 0.184 Uiso 0.239(13) 1 calc R U P D 4
S14B S 1.065(4) 0.784(8) 0.8942(16) 0.220(11) Uani 0.239(13) 1 d D . P D 4
C54B C 1.065(14) 0.474(11) 0.923(4) 0.300 Uiso 0.239(13) 1 d D U P D 4
H60B H 0.9954 0.4468 0.9578 0.450 Uiso 0.239(13) 1 calc R U P D 4
H61B H 1.1570 0.4286 0.9530 0.450 Uiso 0.239(13) 1 calc R U P D 4
H62B H 1.0437 0.3687 0.8730 0.450 Uiso 0.239(13) 1 calc R U P D 4
C25B C 0.914(8) 0.65(2) 0.630(2) 0.064(4) Uani 0.174(19) 1 d D U P D 5
H25B H 0.9776 0.5328 0.6068 0.077 Uiso 0.174(19) 1 calc R U P D 5
C35B C 0.992(4) 0.734(12) 0.717(2) 0.069(7) Uiso 0.174(19) 1 d D . P D 5
H39B H 1.0852 0.7966 0.7121 0.082 Uiso 0.174(19) 1 calc R U P D 5
H40B H 0.9400 0.8729 0.7378 0.082 Uiso 0.174(19) 1 calc R U P D 5
C45B C 1.006(7) 0.515(11) 0.778(3) 0.153(13) Uiso 0.174(19) 1 d D . P D 5
H49B H 1.0557 0.3761 0.7561 0.184 Uiso 0.174(19) 1 calc R U P D 5
H50B H 0.9114 0.4527 0.7819 0.184 Uiso 0.174(19) 1 calc R U P D 5
S15B S 1.095(6) 0.585(14) 0.883(2) 0.220(11) Uani 0.174(19) 1 d D . P D 5
C55B C 1.254(7) 0.70(3) 0.870(5) 0.300 Uiso 0.174(19) 1 d D U P D 5
H63B H 1.3101 0.7294 0.9244 0.450 Uiso 0.174(19) 1 calc R U P D 5
H64B H 1.2430 0.8509 0.8376 0.450 Uiso 0.174(19) 1 calc R U P D 5
H65B H 1.3009 0.5687 0.8413 0.450 Uiso 0.174(19) 1 calc R U P D 5
C26B C 0.902(8) 0.649(18) 0.627(2) 0.064(4) Uani 0.224(17) 1 d D U P D 6
H26B H 0.9713 0.5264 0.6127 0.077 Uiso 0.224(17) 1 calc R U P D 6
C36B C 0.947(3) 0.734(11) 0.719(2) 0.069(7) Uiso 0.224(17) 1 d D . P D 6
H36C H 1.0418 0.8037 0.7266 0.082 Uiso 0.224(17) 1 calc R U P D 6
H36D H 0.8837 0.8688 0.7317 0.082 Uiso 0.224(17) 1 calc R U P D 6
C46B C 0.943(7) 0.514(10) 0.778(2) 0.153(13) Uiso 0.224(17) 1 d D . P D 6
H46C H 1.0033 0.3784 0.7636 0.184 Uiso 0.224(17) 1 calc R U P D 6
H46D H 0.8468 0.4468 0.7702 0.184 Uiso 0.224(17) 1 calc R U P D 6
S16B S 0.996(5) 0.586(10) 0.8876(17) 0.220(11) Uani 0.224(17) 1 d D . P D 6
C56B C 1.167(6) 0.67(3) 0.897(4) 0.300 Uiso 0.224(17) 1 d D U P D 6
H56C H 1.2000 0.7286 0.9538 0.450 Uiso 0.224(17) 1 calc R U P D 6
H56D H 1.1761 0.8062 0.8584 0.450 Uiso 0.224(17) 1 calc R U P D 6
H56E H 1.2214 0.5248 0.8854 0.450 Uiso 0.224(17) 1 calc R U P D 6

loop_
_atom_site_aniso_label
_atom_site_aniso_U_11
_atom_site_aniso_U_22
_atom_site_aniso_U_33
_atom_site_aniso_U_23
_atom_site_aniso_U_13
_atom_site_aniso_U_12
O1A 0.028(3) 0.067(5) 0.119(5) 0.000(4) 0.019(3) -0.006(3)
O2A 0.054(4) 0.057(5) 0.158(7) 0.012(4) 0.023(4) -0.010(3)
N1A 0.040(4) 0.062(5) 0.095(5) -0.009(3) 0.021(3) -0.014(3)
C1A 0.028(4) 0.058(5) 0.093(6) -0.009(4) 0.020(3) -0.007(3)
C21A 0.026(5) 0.057(5) 0.090(5) -0.009(4) 0.017(3) -0.010(3)
C31A 0.031(9) 0.082(9) 0.087(5) -0.009(5) 0.018(5) -0.019(7)
C41A 0.157(18) 0.136(12) 0.136(10) 0.036(8) -0.002(10) -0.017(11)
S11A 0.177(17) 0.196(19) 0.173(14) 0.029(12) -0.021(12) 0.032(14)
C22A 0.026(5) 0.057(5) 0.090(5) -0.009(4) 0.017(3) -0.010(3)
C32A 0.031(9) 0.082(9) 0.087(5) -0.009(5) 0.018(5) -0.019(7)
C42A 0.157(18) 0.136(12) 0.136(10) 0.036(8) -0.002(10) -0.017(11)
S12A 0.31(2) 0.27(2) 0.129(7) 0.016(10) -0.043(10) 0.004(17)
C23A 0.026(5) 0.057(5) 0.090(5) -0.009(4) 0.017(3) -0.010(3)
C33A 0.031(9) 0.082(9) 0.087(5) -0.009(5) 0.018(5) -0.019(7)
S13A 0.31(2) 0.27(2) 0.129(7) 0.016(10) -0.043(10) 0.004(17)
C24A 0.026(5) 0.057(5) 0.090(5) -0.009(4) 0.017(3) -0.010(3)
C34A 0.031(9) 0.082(9) 0.087(5) -0.009(5) 0.018(5) -0.019(7)
S14A 0.31(2) 0.27(2) 0.129(7) 0.016(10) -0.043(10) 0.004(17)
O1B 0.037(3) 0.056(4) 0.115(5) 0.007(3) 0.008(3) -0.014(3)
O2B 0.069(4) 0.055(5) 0.163(7) 0.007(4) 0.020(4) -0.010(3)
N1B 0.042(4) 0.071(6) 0.110(6) -0.013(4) 0.020(4) -0.018(4)
C1B 0.041(4) 0.056(6) 0.103(6) -0.002(4) 0.015(4) -0.006(3)
C21B 0.037(4) 0.061(7) 0.097(9) -0.012(5) 0.018(5) -0.008(4)
S11B 0.187(18) 0.33(3) 0.124(9) 0.005(16) -0.037(11) 0.03(2)
C22B 0.037(4) 0.061(7) 0.097(9) -0.012(5) 0.018(5) -0.008(4)
S12B 0.187(18) 0.33(3) 0.124(9) 0.005(16) -0.037(11) 0.03(2)
C23B 0.037(4) 0.061(7) 0.097(9) -0.012(5) 0.018(5) -0.008(4)
S13B 0.187(18) 0.33(3) 0.124(9) 0.005(16) -0.037(11) 0.03(2)
C24B 0.037(4) 0.061(7) 0.097(9) -0.012(5) 0.018(5) -0.008(4)
S14B 0.187(18) 0.33(3) 0.124(9) 0.005(16) -0.037(11) 0.03(2)
C25B 0.037(4) 0.061(7) 0.097(9) -0.012(5) 0.018(5) -0.008(4)
S15B 0.187(18) 0.33(3) 0.124(9) 0.005(16) -0.037(11) 0.03(2)
C26B 0.037(4) 0.061(7) 0.097(9) -0.012(5) 0.018(5) -0.008(4)
S16B 0.187(18) 0.33(3) 0.124(9) 0.005(16) -0.037(11) 0.03(2)

loop_
_atom_type_symbol
_atom_type_description
_atom_type_scat_dispersion_real
_atom_type_scat_dispersion_imag
_atom_type_scat_source
C C 0.0033 0.0016 'International Tables Vol C Tables 4.2.6.8 and 6.1.1.4'
H H 0.0000 0.0000 'International Tables Vol C Tables 4.2.6.8 and 6.1.1.4'
N N 0.0061 0.0033 'International Tables Vol C Tables 4.2.6.8 and 6.1.1.4'
O O 0.0106 0.0060 'International Tables Vol C Tables 4.2.6.8 and 6.1.1.4'
S S 0.1246 0.1234 'International Tables Vol C Tables 4.2.6.8 and 6.1.1.4'

loop_
_geom_angle_atom_site_label_1
_geom_angle_atom_site_label_2
_geom_angle_atom_site_label_3
_geom_angle
C21A N1A H1A 109.5
C21A N1A H2A 109.5
H1A N1A H2A 109.5
C21A N1A H3A 109.5
H1A N1A H3A 109.5
H2A N1A H3A 109.5
O1A C1A C24A 118(5)
O1A C1A O2A 124.5(8)
C24A C1A O2A 118(5)
O1A C1A C23A 117(3)
O2A C1A C23A 117(3)
O1A C1A C21A 115(2)
O2A C1A C21A 120(2)
O1A C1A C22A 118.3(13)
O2A C1A C22A 117.1(12)
N1A C21A C1A 115(2)
N1A C21A C31A 104(2)
C1A C21A C31A 132(3)
N1A C21A H21A 100.2
C1A C21A H21A 100.2
C31A C21A H21A 100.2
C41A C31A C21A 112.1(14)
C41A C31A H31A 109.2
C21A C31A H31A 109.2
C41A C31A H32A 109.2
C21A C31A H32A 109.2
H31A C31A H32A 107.9
C31A C41A S11A 114.1(13)
C31A C41A H41A 108.7
S11A C41A H41A 108.7
C31A C41A H42A 108.7
S11A C41A H42A 108.7
H41A C41A H42A 107.6
C51A S11A C41A 99.5(14)
S11A C51A H51A 109.5
S11A C51A H52A 109.5
H51A C51A H52A 109.5
S11A C51A H53A 109.5
H51A C51A H53A 109.5
H52A C51A H53A 109.5
N1A C22A C32A 110.0(17)
N1A C22A C1A 104.5(13)
C32A C22A C1A 106.9(14)
N1A C22A H22A 111.7
C32A C22A H22A 111.7
C1A C22A H22A 111.7
C42A C32A C22A 112.1(14)
C42A C32A H33A 109.2
C22A C32A H33A 109.2
C42A C32A H34A 109.2
C22A C32A H34A 109.2
H33A C32A H34A 107.9
C32A C42A S12A 114.4(13)
C32A C42A H43A 108.7
S12A C42A H43A 108.7
C32A C42A H44A 108.7
S12A C42A H44A 108.7
H43A C42A H44A 107.6
C52A S12A C42A 99.6(14)
S12A C52A H54A 109.5
S12A C52A H55A 109.5
H54A C52A H55A 109.5
S12A C52A H56A 109.5
H54A C52A H56A 109.5
H55A C52A H56A 109.5
C1A C23A C33A 110(4)
C1A C23A N1A 108(3)
C33A C23A N1A 127(4)
C1A C23A H23A 102.5
C33A C23A H23A 102.5
N1A C23A H23A 102.5
C43A C33A C23A 112.1(15)
C43A C33A H35A 109.2
C23A C33A H35A 109.2
C43A C33A H36A 109.2
C23A C33A H36A 109.2
H35A C33A H36A 107.9
C33A C43A S13A 114.5(14)
C33A C43A H45A 108.6
S13A C43A H45A 108.6
C33A C43A H46A 108.6
S13A C43A H46A 108.6
H45A C43A H46A 107.6
C53A S13A C43A 99.6(15)
S13A C53A H57A 109.5
S13A C53A H58A 109.5
H57A C53A H58A 109.5
S13A C53A H59A 109.5
H57A C53A H59A 109.5
H58A C53A H59A 109.5
C1A C24A C34A 111(4)
C1A C24A N1A 122(7)
C34A C24A N1A 112(3)
C1A C24A H24A 103.4
C34A C24A H24A 103.4
N1A C24A H24A 103.4
C44A C34A C24A 112.0(15)
C44A C34A H37A 109.2
C24A C34A H37A 109.2
C44A C34A H38A 109.2
C24A C34A H38A 109.2
H37A C34A H38A 107.9
C34A C44A S14A 114.4(14)
C34A C44A H47A 108.7
S14A C44A H47A 108.7
C34A C44A H48A 108.7
S14A C44A H48A 108.7
H47A C44A H48A 107.6
C54A S14A C44A 99.5(15)
S14A C54A H60A 109.5
S14A C54A H61A 109.5
H60A C54A H61A 109.5
S14A C54A H62A 109.5
H60A C54A H62A 109.5
H61A C54A H62A 109.5
C21B N1B H1B 109.5
C21B N1B H2B 109.5
H1B N1B H2B 109.5
C21B N1B H3B 109.5
H1B N1B H3B 109.5
H2B N1B H3B 109.5
O2B C1B O1B 123.8(9)
O2B C1B C23B 111(4)
O1B C1B C23B 125(4)
O2B C1B C26B 120(3)
O1B C1B C26B 117(3)
O2B C1B C22B 108.9(17)
O1B C1B C22B 123.0(19)
O2B C1B C25B 118(4)
O1B C1B C25B 118(4)
O2B C1B C24B 125.0(19)
O1B C1B C24B 110.4(19)
O2B C1B C21B 121(3)
O1B C1B C21B 115(3)
N1B C21B C31B 103(6)
N1B C21B C1B 103(4)
C31B C21B C1B 102(5)
N1B C21B H21B 115.5
C31B C21B H21B 115.5
C1B C21B H21B 115.5
C41B C31B C21B 111(2)
C41B C31B H31B 109.4
C21B C31B H31B 109.4
C41B C31B H32B 109.4
C21B C31B H32B 109.4
H31B C31B H32B 108.0
C31B C41B S11B 115.7(16)
C31B C41B H41B 108.4
S11B C41B H41B 108.4
C31B C41B H42B 108.4
S11B C41B H42B 108.4
H41B C41B H42B 107.4
C51B S11B C41B 104.8(19)
S11B C51B H51B 109.5
S11B C51B H52B 109.5
H51B C51B H52B 109.5
S11B C51B H53B 109.5
H51B C51B H53B 109.5
H52B C51B H53B 109.5
C32B C22B C1B 118(4)
C32B C22B N1B 107(3)
C1B C22B N1B 90(2)
C32B C22B H22B 113.2
C1B C22B H22B 113.2
N1B C22B H22B 113.2
C42B C32B C22B 111(2)
C42B C32B H33B 109.4
C22B C32B H33B 109.4
C42B C32B H34B 109.4
C22B C32B H34B 109.4
H33B C32B H34B 108.0
C32B C42B S12B 115.7(16)
C32B C42B H43B 108.4
S12B C42B H43B 108.4
C32B C42B H44B 108.4
S12B C42B H44B 108.4
H43B C42B H44B 107.4
C52B S12B C42B 104.8(18)
S12B C52B H54B 109.5
S12B C52B H55B 109.5
H54B C52B H55B 109.5
S12B C52B H56B 109.5
H54B C52B H56B 109.5
H55B C52B H56B 109.5
C1B C23B C33B 114(5)
C1B C23B N1B 108(6)
C33B C23B N1B 109(4)
C1B C23B H23B 108.2
C33B C23B H23B 108.2
N1B C23B H23B 108.2
C43B C33B C23B 111(2)
C43B C33B H35B 109.4
C23B C33B H35B 109.4
C43B C33B H36B 109.4
C23B C33B H36B 109.4
H35B C33B H36B 108.0
C33B C43B S13B 115.9(16)
C33B C43B H45B 108.3
S13B C43B H45B 108.3
C33B C43B H46B 108.3
S13B C43B H46B 108.3
H45B C43B H46B 107.4
C53B S13B C43B 104.9(19)
S13B C53B H57B 109.5
S13B C53B H58B 109.5
H57B C53B H58B 109.5
S13B C53B H59B 109.5
H57B C53B H59B 109.5
H58B C53B H59B 109.5
N1B C24B C34B 135(4)
N1B C24B C1B 111(2)
C34B C24B C1B 104(4)
N1B C24B H24B 100.3
C34B C24B H24B 100.3
C1B C24B H24B 100.3
C44B C34B C24B 111(2)
C44B C34B H37B 109.4
C24B C34B H37B 109.4
C44B C34B H38B 109.4
C24B C34B H38B 109.4
H37B C34B H38B 108.0
C34B C44B S14B 115.7(16)
C34B C44B H47B 108.3
S14B C44B H47B 108.3
C34B C44B H48B 108.3
S14B C44B H48B 108.3
H47B C44B H48B 107.4
C54B S14B C44B 104.8(19)
S14B C54B H60B 109.5
S14B C54B H61B 109.5
H60B C54B H61B 109.5
S14B C54B H62B 109.5
H60B C54B H62B 109.5
H61B C54B H62B 109.5
N1B C25B C35B 97(4)
N1B C25B C1B 109(4)
C35B C25B C1B 129(5)
N1B C25B H25B 106.9
C35B C25B H25B 106.9
C1B C25B H25B 106.9
C45B C35B C25B 111(2)
C45B C35B H39B 109.4
C25B C35B H39B 109.4
C45B C35B H40B 109.4
C25B C35B H40B 109.4
H39B C35B H40B 108.0
C35B C45B S15B 116.1(16)
C35B C45B H49B 108.3
S15B C45B H49B 108.3
C35B C45B H50B 108.3
S15B C45B H50B 108.3
H49B C45B H50B 107.4
C55B S15B C45B 104.9(19)
S15B C55B H63B 109.5
S15B C55B H64B 109.5
H63B C55B H64B 109.5
S15B C55B H65B 109.5
H63B C55B H65B 109.5
H64B C55B H65B 109.5
N1B C26B C1B 115(4)
N1B C26B C36B 97(4)
C1B C26B C36B 116(4)
N1B C26B H26B 109.2
C1B C26B H26B 109.2
C36B C26B H26B 109.2
C46B C36B C26B 111(2)
C46B C36B H36C 109.4
C26B C36B H36C 109.4
C46B C36B H36D 109.4
C26B C36B H36D 109.4
H36C C36B H36D 108.0
C36B C46B S16B 115.8(16)
C36B C46B H46C 108.3
S16B C46B H46C 108.3
C36B C46B H46D 108.3
S16B C46B H46D 108.3
H46C C46B H46D 107.4
C56B S16B C46B 104.8(19)
S16B C56B H56C 109.5
S16B C56B H56D 109.5
H56C C56B H56D 109.5
S16B C56B H56E 109.5
H56C C56B H56E 109.5
H56D C56B H56E 109.5

loop_
_geom_bond_atom_site_label_1
_geom_bond_atom_site_label_2
_geom_bond_distance
O1A C1A 1.215(10)
O2A C1A 1.249(11)
N1A C22A 1.44(3)
N1A C21A 1.45(4)
N1A C24A 1.55(9)
N1A C23A 1.57(8)
N1A H1A 0.8900
N1A H2A 0.8900
N1A H3A 0.8900
C1A C24A 1.24(9)
C1A C23A 1.43(6)
C1A C21A 1.45(4)
C1A C22A 1.64(2)
C21A C31A 1.498(14)
C21A H21A 0.9800
C31A C41A 1.473(18)
C31A H31A 0.9700
C31A H32A 0.9700
C41A S11A 1.772(16)
C41A H41A 0.9700
C41A H42A 0.9700
S11A C51A 1.67(2)
C51A H51A 0.9600
C51A H52A 0.9600
C51A H53A 0.9600
C22A C32A 1.498(14)
C22A H22A 0.9800
C32A C42A 1.472(18)
C32A H33A 0.9700
C32A H34A 0.9700
C42A S12A 1.771(17)
C42A H43A 0.9700
C42A H44A 0.9700
S12A C52A 1.67(3)
C52A H54A 0.9600
C52A H55A 0.9600
C52A H56A 0.9600
C23A C33A 1.499(14)
C23A H23A 0.9800
C33A C43A 1.472(18)
C33A H35A 0.9700
C33A H36A 0.9700
C43A S13A 1.771(17)
C43A H45A 0.9700
C43A H46A 0.9700
S13A C53A 1.67(3)
C53A H57A 0.9600
C53A H58A 0.9600
C53A H59A 0.9600
C24A C34A 1.498(14)
C24A H24A 0.9800
C34A C44A 1.472(18)
C34A H37A 0.9700
C34A H38A 0.9700
C44A S14A 1.771(17)
C44A H47A 0.9700
C44A H48A 0.9700
S14A C54A 1.67(3)
C54A H60A 0.9600
C54A H61A 0.9600
C54A H62A 0.9600
O1B C1B 1.247(10)
O2B C1B 1.236(11)
N1B C21B 1.34(8)
N1B C24B 1.38(6)
N1B C25B 1.43(10)
N1B C26B 1.43(9)
N1B C23B 1.61(9)
N1B C22B 1.88(4)
N1B H1B 0.8900
N1B H2B 0.8900
N1B H3B 0.8900
C1B C23B 1.38(10)
C1B C26B 1.45(8)
C1B C22B 1.53(5)
C1B C25B 1.56(8)
C1B C24B 1.56(7)
C1B C21B 1.75(7)
C21B C31B 1.530(16)
C21B H21B 0.9800
C31B C41B 1.50(2)
C31B H31B 0.9700
C31B H32B 0.9700
C41B S11B 1.78(2)
C41B H41B 0.9700
C41B H42B 0.9700
S11B C51B 1.68(3)
C51B H51B 0.9600
C51B H52B 0.9600
C51B H53B 0.9600
C22B C32B 1.529(16)
C22B H22B 0.9800
C32B C42B 1.500(19)
C32B H33B 0.9700
C32B H34B 0.9700
C42B S12B 1.784(19)
C42B H43B 0.9700
C42B H44B 0.9700
S12B C52B 1.68(3)
C52B H54B 0.9600
C52B H55B 0.9600
C52B H56B 0.9600
C23B C33B 1.530(16)
C23B H23B 0.9800
C33B C43B 1.50(2)
C33B H35B 0.9700
C33B H36B 0.9700
C43B S13B 1.78(2)
C43B H45B 0.9700
C43B H46B 0.9700
S13B C53B 1.68(3)
C53B H57B 0.9600
C53B H58B 0.9600
C53B H59B 0.9600
C24B C34B 1.529(16)
C24B H24B 0.9800
C34B C44B 1.50(2)
C34B H37B 0.9700
C34B H38B 0.9700
C44B S14B 1.78(2)
C44B H47B 0.9700
C44B H48B 0.9700
S14B C54B 1.68(3)
C54B H60B 0.9600
C54B H61B 0.9600
C54B H62B 0.9600
C25B C35B 1.530(16)
C25B H25B 0.9800
C35B C45B 1.50(2)
C35B H39B 0.9700
C35B H40B 0.9700
C45B S15B 1.78(2)
C45B H49B 0.9700
C45B H50B 0.9700
S15B C55B 1.68(3)
C55B H63B 0.9600
C55B H64B 0.9600
C55B H65B 0.9600
C26B C36B 1.529(16)
C26B H26B 0.9800
C36B C46B 1.50(2)
C36B H36C 0.9700
C36B H36D 0.9700
C46B S16B 1.78(2)
C46B H46C 0.9700
C46B H46D 0.9700
S16B C56B 1.68(3)
C56B H56C 0.9600
C56B H56D 0.9600
C56B H56E 0.9600

loop_
_geom_torsion_atom_site_label_1
_geom_torsion_atom_site_label_2
_geom_torsion_atom_site_label_3
_geom_torsion_atom_site_label_4
_geom_torsion
O1A C1A C21A N1A -26(4)
O2A C1A C21A N1A 159(2)
O1A C1A C21A C31A 114(4)
O2A C1A C21A C31A -61(5)
N1A C21A C31A C41A -174.0(18)
C1A C21A C31A C41A 43(7)
C21A C31A C41A S11A 176.8(16)
C31A C41A S11A C51A 87(5)
O1A C1A C22A N1A -21.2(18)
O2A C1A C22A N1A 161.7(12)
O1A C1A C22A C32A 95.4(15)
O2A C1A C22A C32A -81.7(18)
N1A C22A C32A C42A -168.1(13)
C1A C22A C32A C42A 79(2)
C22A C32A C42A S12A 173.8(13)
C32A C42A S12A C52A -178.4(14)
O1A C1A C23A C33A 106(5)
O2A C1A C23A C33A -62(5)
O1A C1A C23A N1A -38(4)
O2A C1A C23A N1A 155(3)
C1A C23A C33A C43A 179(2)
N1A C23A C33A C43A -47(8)
C23A C33A C43A S13A -178.5(17)
C33A C43A S13A C53A -70(6)
O1A C1A C24A C34A 124(4)
O2A C1A C24A C34A -59(5)
O1A C1A C24A N1A -10(6)
O2A C1A C24A N1A 167(3)
C1A C24A C34A C44A -71(6)
N1A C24A C34A C44A 69(6)
C24A C34A C44A S14A -179.3(17)
C34A C44A S14A C54A 71(6)
O2B C1B C21B N1B 153(3)
O1B C1B C21B N1B -31(5)
O2B C1B C21B C31B -101(4)
O1B C1B C21B C31B 75(4)
N1B C21B C31B C41B -179.0(15)
C1B C21B C31B C41B 74(5)
C21B C31B C41B S11B 66(5)
C31B C41B S11B C51B 65(6)
O2B C1B C22B C32B -100(4)
O1B C1B C22B C32B 58(5)
O2B C1B C22B N1B 150.9(13)
O1B C1B C22B N1B -51(3)
C1B C22B C32B C42B 178.8(14)
N1B C22B C32B C42B -82(4)
C22B C32B C42B S12B -78(4)
C32B C42B S12B C52B -61(5)
O2B C1B C23B C33B -74(5)
O1B C1B C23B C33B 109(5)
O2B C1B C23B N1B 163(2)
O1B C1B C23B N1B -14(4)
C1B C23B C33B C43B -73(9)
N1B C23B C33B C43B 48(9)
C23B C33B C43B S13B -179.4(12)
C33B C43B S13B C53B -61(10)
O2B C1B C24B N1B 146(2)
O1B C1B C24B N1B -44(3)
O2B C1B C24B C34B -63(4)
O1B C1B C24B C34B 107(3)
N1B C24B C34B C44B -40(7)
C1B C24B C34B C44B 179.5(12)
C24B C34B C44B S14B 172(4)
C34B C44B S14B C54B 59(5)
O2B C1B C25B N1B 158(3)
O1B C1B C25B N1B -22(5)
O2B C1B C25B C35B -86(7)
O1B C1B C25B C35B 93(6)
N1B C25B C35B C45B -179.1(13)
C1B C25B C35B C45B 60(9)
C25B C35B C45B S15B 179.8(12)
C35B C45B S15B C55B -57(6)
O2B C1B C26B N1B 157(3)
O1B C1B C26B N1B -23(4)
O2B C1B C26B C36B -90(4)
O1B C1B C26B C36B 90(4)
N1B C26B C36B C46B -178.2(13)
C1B C26B C36B C46B 59(7)
C26B C36B C46B S16B 178.9(12)
C36B C46B S16B C56B -64(5)
